data_7157556
loop_
_publ_author_name
'Roesner, Stefan'
'Beadle, Jonathan D.'
'Tam, Leo K. B.'
'Wilkening, Ina'
'Clarkson, Guy J.'
'Raubo, Piotr'
'Shipman, Michael'

_publ_section_title
;
 Development of oxetane modified building blocks for peptide synthesis.
;
_journal_issue 28
_journal_name_full 'Organic &amp; biomolecular chemistry'
_journal_page_first 5400
_journal_page_last 5405
_journal_paper_doi 10.1039/d0ob01208d
_journal_volume 18
_journal_year 2020
_chemical_absolute_configuration ad
_chemical_formula_moiety 'C27 H25 Br N2 O4, C1.75 H2'
_chemical_formula_sum 'C28.75 H27 Br N2 O4'
_chemical_formula_weight 544.43
_space_group_crystal_system monoclinic
_space_group_IT_number 5
_space_group_name_Hall 'C 2y'
_space_group_name_H-M_alt 'C 1 2 1'
_atom_sites_solution_hydrogens geom
_atom_sites_solution_primary dual
_audit_creation_date 2017-08-16
_audit_creation_method
;
Olex2 1.2
(compiled 2017.08.10 svn.r3461 for OlexSys, GUI svn.r5375)
;
_audit_update_record
;
2020-05-22 deposited with the CCDC.	2020-06-29 downloaded from the CCDC.
;
_cell_angle_alpha 90
_cell_angle_beta 95.2280(10)
_cell_angle_gamma 90
_cell_formula_units_Z 4
_cell_length_a 25.7843(4)
_cell_length_b 5.30700(10)
_cell_length_c 18.5521(3)
_cell_measurement_reflns_used 9496
_cell_measurement_temperature 100(2)
_cell_measurement_theta_max 69.9180
_cell_measurement_theta_min 3.4000
_cell_volume 2528.06(7)
_computing_cell_refinement 'CrysAlisPro 1.171.39.30d (Rigaku OD, 2017)'
_computing_data_collection 'CrysAlisPro 1.171.39.30d (Rigaku OD, 2017)'
_computing_data_reduction 'CrysAlisPro 1.171.39.30d (Rigaku OD, 2017)'
_computing_molecular_graphics 'Olex2 (Dolomanov et al., 2009)'
_computing_publication_material 'Olex2 (Dolomanov et al., 2009)'
_computing_structure_refinement 'ShelXL (Sheldrick, 2015)'
_computing_structure_solution 'ShelXT (Sheldrick, 2015)'
_diffrn_ambient_temperature 100(2)
_diffrn_detector 'CCD plate'
_diffrn_measured_fraction_theta_full 1.000
_diffrn_measured_fraction_theta_max 1.000
_diffrn_measurement_details
;
List of Runs (angles in degrees, time in seconds):

  # Type    Start    End  Width  t~exp~   \w     \q     \k     \f   Frames
#--------------------------------------------------------------------------
  1  \w    -84.00  94.00   0.50    1.00    --    5.00  11.00  60.00  356
  2  \w    -84.00  94.00   0.50    1.00    --    5.00  14.00-150.00  356
  3  \w    -84.00  94.00   0.50    1.00    --    5.00  29.00-150.00  356
  4  \w     38.00  91.00   0.50    1.00    --    5.00  29.00 -30.00  106
  5  \w    -54.00 -12.00   0.50    1.00    --    5.00  29.00 -30.00   84
  6  \w    -84.00  90.00   0.50    1.00    --    5.00  43.00-150.00  348
  7  \w     47.00  94.00   0.50    1.00    --    5.00  60.00   0.00   94
  8  \w   -179.00  -1.00   0.50    4.00    --  -90.00  11.00  60.00  356
  9  \w   -111.00  -1.00   0.50    4.00    --  -90.00  29.00 -60.00  220
 10  \w   -108.00  -1.00   0.50    4.00    --  -90.00  43.00 -30.00  214
 11  \w   -175.00-147.00   0.50    4.00    --  -90.00  43.00 -60.00   56
 12  \w   -131.00 -88.00   0.50    4.00    --  -90.00  43.00 -90.00   86
 13  \w   -136.00-110.00   0.50    4.00    --  -90.00  43.00 -30.00   52
 14  \w   -150.00 -30.00   0.50    4.00    --  -90.00  43.00  30.00  240
 15  \w   -174.00  -1.00   0.50    4.00    --  -90.00  43.00   0.00  346
 16  \w    -27.00  -1.00   0.50    4.00    --  -90.00  43.00  30.00   52
 17  \w    -27.00  -2.00   0.50    4.00    --  -90.00  43.00 -60.00   50
 18  \w    -37.00  -2.00   0.50    4.00    --  -90.00  43.00 -90.00   70
 19  \w    -27.00  -1.00   0.50    4.00    --  -90.00  57.00 -60.00   52
 20  \w   -165.00-116.00   0.50    4.00    --  -90.00  57.00-180.00   98
 21  \w    -27.00  -1.00   0.50    4.00    --  -90.00  57.00 -30.00   52
 22  \w   -145.00 -83.00   0.50    4.00    --  -90.00  57.00  60.00  124
 23  \w    -27.00  -1.00   0.50    4.00    --  -90.00  57.00  30.00   52
 24  \w    -26.00  -1.00   0.50    4.00    --  -90.00  57.00 -90.00   50
 25  \w    -28.00  -2.00   0.50    4.00    --  -90.00  57.00   0.00   52
 26  \w    -26.00  -1.00   0.50    4.00    --  -90.00  57.00-120.00   50
 27  \w   -115.00 -89.00   0.50    4.00    --  -90.00  57.00-120.00   52
 28  \w   -179.00 -42.00   0.50    4.00    --  -90.00  57.00 -90.00  274
 29  \w    -31.00  -2.00   0.50    4.00    --  -90.00  57.00  60.00   58
 30  \w   -160.00-135.00   0.50    4.00    --  -90.00  60.00 -30.00   50
 31  \w    -27.00  -1.00   0.50    4.00    --  -90.00  60.00 -30.00   52
 32  \w    -38.00  -3.00   0.50    4.00    --  -90.00  60.00 -60.00   70
 33  \w    -51.00  -1.00   0.50    4.00    --  -90.00  60.00   0.00  100
 34  \w    -42.00  -2.00   0.50    4.00    --  -90.00  60.00  30.00   80
 35  \w   -178.00-115.00   0.50    4.00    --  -90.00  60.00 -90.00  126
 36  \w    -29.00  -2.00   0.50    4.00    --  -90.00  60.00 -90.00   54
 37  \w   -154.00-128.00   0.50    4.00    --  -90.00  60.00  30.00   52
;
_diffrn_measurement_device 'four-circle diffractometer'
_diffrn_measurement_device_type 'XtaLAB AFC11 (RCD3): quarter-chi single'
_diffrn_measurement_method '\w scans'
_diffrn_orient_matrix_type 'CrysAlisPro convention (1999,Acta A55,543-557)'
_diffrn_orient_matrix_UB_11 -0.0380748000
_diffrn_orient_matrix_UB_12 -0.0459262000
_diffrn_orient_matrix_UB_13 0.0580023000
_diffrn_orient_matrix_UB_21 0.0452528000
_diffrn_orient_matrix_UB_22 0.0260128000
_diffrn_orient_matrix_UB_23 0.0597512000
_diffrn_orient_matrix_UB_31 -0.0102206000
_diffrn_orient_matrix_UB_32 0.2854395000
_diffrn_orient_matrix_UB_33 0.0038747000
_diffrn_radiation_monochromator graphite
_diffrn_radiation_probe x-ray
_diffrn_radiation_type CuK\a
_diffrn_radiation_wavelength 1.54178
_diffrn_reflns_av_R_equivalents 0.0686
_diffrn_reflns_av_unetI/netI 0.0454
_diffrn_reflns_Laue_measured_fraction_full 1.000
_diffrn_reflns_Laue_measured_fraction_max 1.000
_diffrn_reflns_limit_h_max 30
_diffrn_reflns_limit_h_min -30
_diffrn_reflns_limit_k_max 6
_diffrn_reflns_limit_k_min -6
_diffrn_reflns_limit_l_max 22
_diffrn_reflns_limit_l_min -21
_diffrn_reflns_number 22540
_diffrn_reflns_point_group_measured_fraction_full 0.960
_diffrn_reflns_point_group_measured_fraction_max 0.960
_diffrn_reflns_theta_full 67.679
_diffrn_reflns_theta_max 68.160
_diffrn_reflns_theta_min 3.442
_diffrn_source 'fine-focus sealed X-ray tube'
_diffrn_source_type 'Enhance (Cu) X-ray Source'
_exptl_absorpt_coefficient_mu 2.526
_exptl_absorpt_correction_T_max 1.00000
_exptl_absorpt_correction_T_min 0.59789
_exptl_absorpt_correction_type multi-scan
_exptl_absorpt_process_details
'CrysAlisPro 1.171.39.30d (Rigaku Oxford Diffraction, 2017) Empirical absorption correction using spherical harmonics, implemented in SCALE3 ABSPACK scaling algorithm.'
_exptl_crystal_colour colourless
_exptl_crystal_colour_primary colourless
_exptl_crystal_density_diffrn 1.430
_exptl_crystal_description needle
_exptl_crystal_F_000 1122
_exptl_crystal_size_max 0.37
_exptl_crystal_size_mid 0.02
_exptl_crystal_size_min 0.02
_refine_diff_density_max 1.548
_refine_diff_density_min -0.555
_refine_diff_density_rms 0.139
_refine_ls_abs_structure_details
;
 Flack x determined using 1518 quotients [(I+)-(I-)]/[(I+)+(I-)]
 (Parsons, Flack and Wagner, Acta Cryst. B69 (2013) 249-259).
Flack x: -0.02(2)  (Olex2)
Hooft y: 0.009(10) (Shelx 2016)
;
_refine_ls_abs_structure_Flack -0.02(2)
_refine_ls_extinction_method none
_refine_ls_goodness_of_fit_ref 1.054
_refine_ls_hydrogen_treatment constr
_refine_ls_matrix_type full
_refine_ls_number_parameters 322
_refine_ls_number_reflns 4460
_refine_ls_number_restraints 2
_refine_ls_restrained_S_all 1.054
_refine_ls_R_factor_all 0.0775
_refine_ls_R_factor_gt 0.0722
_refine_ls_shift/su_max 0.000
_refine_ls_shift/su_mean 0.000
_refine_ls_structure_factor_coef Fsqd
_refine_ls_weighting_details 'w=1/[\s^2^(Fo^2^)+(0.1462P)^2^+4.0303P] where P=(Fo^2^+2Fc^2^)/3'
_refine_ls_weighting_scheme calc
_refine_ls_wR_factor_gt 0.1947
_refine_ls_wR_factor_ref 0.2005
_reflns_Friedel_coverage 0.720
_reflns_Friedel_fraction_full 0.910
_reflns_Friedel_fraction_max 0.910
_reflns_number_gt 4028
_reflns_number_total 4460
_reflns_threshold_expression 'I > 2\s(I)'
_cod_data_source_file d0ob01208d2.cif
_cod_data_source_block jb3
_cod_depositor_comments 'Adding full bibliography for 7157556.cif.'
_cod_database_code 7157556
_shelx_shelxl_version_number 2016/6
_chemical_oxdiff_formula 'C27 H25 N2 O4 Br '
_chemical_oxdiff_usercomment jb3(jdb07-60-01)
_shelx_space_group_comment
;
The symmetry employed for this shelxl refinement is uniquely defined
by the following loop, which should always be used as a source of
symmetry information in preference to the above space-group names.
They are only intended as comments.
;
_shelx_estimated_absorpt_t_max 0.951
_shelx_estimated_absorpt_t_min 0.455
_reflns_odcompleteness_completeness 99.96
_reflns_odcompleteness_iscentric 1
_reflns_odcompleteness_theta 68.13
_olex2_refinement_description
;
The NHs were placed at calculated positions.
The toluene molecule was modeled at half occupancy and lies disordered on the two fold axis. 
The toluene forms and infinite column of solvent where the partially occupied toluenes were modeled 
all facing the same way and with the two fold axis passing through the methyl C1A and ring carbons C2A and C5A. 
Some DFIX restraints were used to give the disordered solvent reasonable ring bond lengths.

1. Fixed Uiso
 At 1.2 times of:
  All C(H) groups, All C(H,H) groups, All N(H) groups
 At 1.5 times of:
  All C(H,H,H) groups
2. Restrained distances
 C4A-C3A
 1.39 with sigma of 0.02
3. Others
 Fixed Sof: C1A(0.25) H1AA(0.25) H1AC(0.25) H1AB(0.25) C2A(0.25) C3A(0.5)
 H3A(0.5) C4A(0.5) H4A(0.5) C5A(0.25) H5A(0.25)
4.a Ternary CH refined with riding coordinates:
 C13(H13), C18(H18)
4.b Secondary CH2 refined with riding coordinates:
 C14(H14A,H14B), C20(H20A,H20B), C22(H22A,H22B)
4.c Me refined with riding coordinates:
 C1A(H1AA,H1AC,H1AB)
4.d Aromatic/amide H refined with riding coordinates:
 C2(H2), C3(H3), C4(H4), C5(H5), C8(H8), C9(H9), C10(H10), C11(H11), N17(H17),
 N23(H23), C26(H26), C27(H27), C29(H29), C30(H30), C3A(H3A), C4A(H4A), C5A(H5A)
4.e Idealised Me refined as rotating group:
 C18A(H18A,H18B,H18C)
;
_olex2_submission_special_instructions 'No special instructions were received'
_oxdiff_exptl_absorpt_empirical_details
'Empirical correction (ABSPACK) includes: - Absorption correction using spherical harmonics - Frame scaling'
_oxdiff_exptl_absorpt_empirical_full_max 1.489
_oxdiff_exptl_absorpt_empirical_full_min 0.733

loop_
_space_group_symop_operation_xyz
'x, y, z'
'-x, y, -z'
'x+1/2, y+1/2, z'
'-x+1/2, y+1/2, -z'

loop_
_atom_site_label
_atom_site_type_symbol
_atom_site_fract_x
_atom_site_fract_y
_atom_site_fract_z
_atom_site_U_iso_or_equiv
_atom_site_adp_type
_atom_site_occupancy
_atom_site_site_symmetry_order
_atom_site_calc_flag
_atom_site_refinement_flags_posn
_atom_site_refinement_flags_adp
_atom_site_refinement_flags_occupancy
_atom_site_disorder_assembly
_atom_site_disorder_group
C1 C 0.1839(3) 0.3719(15) 0.2025(4) 0.0290(14) Uani 1 1 d . . . . .
C2 C 0.1702(3) 0.1743(16) 0.2440(4) 0.0346(16) Uani 1 1 d . . . . .
H2 H 0.195655 0.095791 0.276910 0.042 Uiso 1 1 calc R . . . .
C3 C 0.1191(3) 0.0881(16) 0.2382(5) 0.0385(18) Uani 1 1 d . . . . .
H3 H 0.109576 -0.049642 0.266868 0.046 Uiso 1 1 calc R . . . .
C4 C 0.0821(3) 0.2043(18) 0.1901(4) 0.0382(18) Uani 1 1 d . . . . .
H4 H 0.047294 0.143235 0.186154 0.046 Uiso 1 1 calc R . . . .
C5 C 0.0946(3) 0.4074(16) 0.1478(4) 0.0370(18) Uani 1 1 d . . . . .
H5 H 0.068938 0.488402 0.115872 0.044 Uiso 1 1 calc R . . . .
C6 C 0.1464(3) 0.4881(15) 0.1540(4) 0.0303(15) Uani 1 1 d . . . . .
C7 C 0.1718(3) 0.6906(15) 0.1151(4) 0.0301(15) Uani 1 1 d . . . . .
C8 C 0.1520(3) 0.8595(19) 0.0632(4) 0.0357(15) Uani 1 1 d . . . . .
H8 H 0.116112 0.857511 0.046167 0.043 Uiso 1 1 calc R . . . .
C9 C 0.1858(3) 1.0325(15) 0.0363(4) 0.0359(17) Uani 1 1 d . . . . .
H9 H 0.172664 1.151014 0.000879 0.043 Uiso 1 1 calc R . . . .
C10 C 0.2389(3) 1.0360(16) 0.0604(4) 0.0368(17) Uani 1 1 d . . . . .
H10 H 0.261398 1.155159 0.041070 0.044 Uiso 1 1 calc R . . . .
C11 C 0.2588(3) 0.8632(17) 0.1130(4) 0.0324(15) Uani 1 1 d . . . . .
H11 H 0.294728 0.863096 0.129552 0.039 Uiso 1 1 calc R . . . .
C12 C 0.2249(3) 0.6925(14) 0.1403(4) 0.0289(15) Uani 1 1 d . . . . .
C13 C 0.2365(3) 0.4920(14) 0.1964(4) 0.0281(14) Uani 1 1 d . . . . .
H13 H 0.260100 0.364175 0.176899 0.034 Uiso 1 1 calc R . . . .
C14 C 0.2624(3) 0.5936(15) 0.2670(4) 0.0321(16) Uani 1 1 d . . . . .
H14A H 0.291299 0.708103 0.257519 0.038 Uiso 1 1 calc R . . . .
H14B H 0.236859 0.689359 0.292944 0.038 Uiso 1 1 calc R . . . .
O15 O 0.28212(19) 0.3808(10) 0.3105(3) 0.0309(11) Uani 1 1 d . . . . .
C16 C 0.3169(3) 0.4418(13) 0.3661(4) 0.0260(14) Uani 1 1 d . . . . .
O16 O 0.33144(19) 0.6587(9) 0.3797(3) 0.0303(11) Uani 1 1 d . . . . .
N17 N 0.3337(2) 0.2349(12) 0.4031(3) 0.0287(13) Uani 1 1 d . . . . .
H17 H 0.317701 0.090340 0.393936 0.034 Uiso 1 1 calc R . . . .
C18 C 0.3781(3) 0.2455(14) 0.4587(4) 0.0274(14) Uani 1 1 d . . . . .
H18 H 0.393245 0.418767 0.457841 0.033 Uiso 1 1 calc R . . . .
C18A C 0.4199(3) 0.0590(14) 0.4395(4) 0.0316(15) Uani 1 1 d . . . . .
H18A H 0.407205 -0.113608 0.444429 0.047 Uiso 1 1 calc GR . . . .
H18B H 0.451531 0.083695 0.472218 0.047 Uiso 1 1 calc GR . . . .
H18C H 0.427856 0.087357 0.389431 0.047 Uiso 1 1 calc GR . . . .
C19 C 0.3610(3) 0.1997(14) 0.5345(4) 0.0277(14) Uani 1 1 d . . . . .
C20 C 0.3134(2) 0.3490(15) 0.5558(4) 0.0288(13) Uani 1 1 d . . . . .
H20A H 0.320078 0.439147 0.602449 0.035 Uiso 1 1 calc R . . . .
H20B H 0.298908 0.465581 0.517454 0.035 Uiso 1 1 calc R . . . .
O21 O 0.28251(19) 0.1234(10) 0.5612(3) 0.0365(12) Uani 1 1 d . . . . .
C22 C 0.3255(3) -0.0324(14) 0.5430(4) 0.0280(15) Uani 1 1 d . . . . .
H22A H 0.317844 -0.128229 0.497531 0.034 Uiso 1 1 calc R . . . .
H22B H 0.338745 -0.146138 0.582839 0.034 Uiso 1 1 calc R . . . .
N23 N 0.4058(2) 0.1977(12) 0.5871(3) 0.0269(12) Uani 1 1 d . . . . .
H23 H 0.415392 0.054189 0.607970 0.032 Uiso 1 1 calc R . . . .
C24 C 0.4336(3) 0.4082(13) 0.6057(4) 0.0287(15) Uani 1 1 d . . . . .
O24 O 0.4217(2) 0.6189(10) 0.5804(3) 0.0307(11) Uani 1 1 d . . . . .
C25 C 0.4798(2) 0.3764(14) 0.6600(4) 0.0265(14) Uani 1 1 d . . . . .
C26 C 0.4837(3) 0.1833(14) 0.7111(4) 0.0302(15) Uani 1 1 d . . . . .
H26 H 0.457113 0.059268 0.710550 0.036 Uiso 1 1 calc R . . . .
C27 C 0.5262(3) 0.1703(16) 0.7628(4) 0.0359(17) Uani 1 1 d . . . . .
H27 H 0.528516 0.039753 0.797976 0.043 Uiso 1 1 calc R . . . .
Br28 Br 0.62296(3) 0.3390(2) 0.83303(5) 0.0561(4) Uani 1 1 d . . . . .
C28 C 0.5650(3) 0.351(2) 0.7622(4) 0.0375(16) Uani 1 1 d . . . . .
C29 C 0.5626(3) 0.5441(16) 0.7113(5) 0.0366(17) Uani 1 1 d . . . . .
H29 H 0.589928 0.664219 0.711066 0.044 Uiso 1 1 calc R . . . .
C30 C 0.5193(3) 0.5574(14) 0.6608(4) 0.0323(15) Uani 1 1 d . . . . .
H30 H 0.516538 0.690861 0.626600 0.039 Uiso 1 1 calc R . . . .
C1A C 0.000000 0.987(17) 0.000000 0.13(2) Uiso 0.5 2 d S T P A 1
H1AA H 0.026119 1.048241 -0.030949 0.198 Uiso 0.25 1 calc R . . A 1
H1AC H -0.034495 1.048241 -0.018547 0.198 Uiso 0.25 1 calc R . . A 1
H1AB H 0.008375 1.048241 0.049496 0.198 Uiso 0.25 1 calc R . . A 1
C2A C 0.000000 0.701(14) 0.000000 0.114(17) Uiso 0.5 2 d S T P A 1
C3A C -0.0308(10) 0.548(4) 0.0364(13) 0.063(5) Uiso 0.5 1 d D . . A 1
H3A H -0.054737 0.630398 0.064502 0.076 Uiso 0.5 1 calc R . . A 1
C4A C -0.0316(10) 0.283(4) 0.0379(14) 0.073(6) Uiso 0.5 1 d D . . A 1
H4A H -0.054067 0.187350 0.065126 0.087 Uiso 0.5 1 calc R . . A 1
C5A C 0.000000 0.19(2) 0.000000 0.17(3) Uiso 0.5 2 d S T P A 1
H5A H 0.000001 0.009657 0.000001 0.203 Uiso 0.5 2 calc RS T P A 1

loop_
_atom_site_aniso_label
_atom_site_aniso_U_11
_atom_site_aniso_U_22
_atom_site_aniso_U_33
_atom_site_aniso_U_23
_atom_site_aniso_U_13
_atom_site_aniso_U_12
C1 0.028(3) 0.023(4) 0.036(3) 0.000(3) 0.001(3) -0.002(3)
C2 0.034(4) 0.031(4) 0.038(4) 0.001(3) 0.002(3) 0.002(3)
C3 0.041(4) 0.027(4) 0.050(5) -0.002(3) 0.013(4) -0.003(3)
C4 0.031(4) 0.040(5) 0.044(4) -0.003(4) 0.006(3) -0.005(3)
C5 0.029(4) 0.037(5) 0.044(4) -0.009(3) -0.002(3) 0.001(3)
C6 0.028(4) 0.025(4) 0.037(4) -0.001(3) -0.001(3) -0.001(3)
C7 0.030(4) 0.025(4) 0.035(3) -0.001(3) -0.002(3) 0.003(3)
C8 0.034(3) 0.035(4) 0.037(3) 0.000(4) -0.002(3) 0.002(4)
C9 0.050(5) 0.024(4) 0.032(4) 0.001(3) -0.006(3) 0.005(3)
C10 0.042(4) 0.023(4) 0.045(4) 0.001(3) 0.004(3) -0.004(3)
C11 0.030(3) 0.028(4) 0.038(3) 0.000(3) -0.003(3) -0.006(3)
C12 0.031(4) 0.019(4) 0.035(3) -0.001(3) -0.001(3) -0.001(3)
C13 0.031(4) 0.019(3) 0.034(4) 0.003(3) -0.001(3) 0.000(3)
C14 0.039(4) 0.022(4) 0.033(4) 0.001(3) -0.010(3) 0.005(3)
O15 0.032(2) 0.018(3) 0.040(3) 0.001(2) -0.006(2) -0.001(2)
C16 0.025(3) 0.019(3) 0.033(3) 0.003(3) 0.000(3) 0.004(3)
O16 0.030(2) 0.016(3) 0.044(3) -0.002(2) 0.000(2) -0.002(2)
N17 0.029(3) 0.018(3) 0.038(3) 0.001(2) -0.006(2) -0.002(2)
C18 0.027(3) 0.019(3) 0.036(3) 0.001(3) -0.001(3) -0.001(3)
C18A 0.030(4) 0.023(4) 0.042(4) -0.002(3) 0.000(3) -0.003(3)
C19 0.025(3) 0.021(4) 0.037(3) 0.000(3) -0.001(3) 0.004(3)
C20 0.029(3) 0.015(3) 0.041(3) 0.003(3) -0.002(3) -0.005(3)
O21 0.024(2) 0.021(3) 0.064(3) 0.000(2) 0.005(2) -0.003(2)
C22 0.020(3) 0.021(4) 0.042(4) 0.003(3) 0.001(3) 0.001(3)
N23 0.024(3) 0.019(3) 0.036(3) 0.003(2) -0.006(2) 0.000(2)
C24 0.023(3) 0.022(4) 0.041(4) 0.001(3) 0.004(3) -0.002(3)
O24 0.028(3) 0.020(3) 0.042(3) 0.002(2) -0.005(2) 0.000(2)
C25 0.023(3) 0.016(4) 0.039(3) -0.002(3) -0.002(3) 0.000(3)
C26 0.029(3) 0.019(4) 0.042(4) 0.000(3) -0.002(3) 0.001(3)
C27 0.030(4) 0.033(4) 0.043(4) 0.002(3) -0.008(3) 0.000(3)
Br28 0.0352(5) 0.0582(7) 0.0704(6) 0.0052(5) -0.0200(4) -0.0014(4)
C28 0.026(3) 0.038(4) 0.046(4) 0.002(4) -0.006(3) -0.001(4)
C29 0.018(3) 0.033(4) 0.056(5) -0.009(4) -0.007(3) -0.003(3)
C30 0.032(4) 0.019(4) 0.045(4) -0.001(3) -0.001(3) 0.002(3)

loop_
_atom_type_symbol
_atom_type_description
_atom_type_scat_dispersion_real
_atom_type_scat_dispersion_imag
_atom_type_scat_source
C C 0.0181 0.0091 'International Tables Vol C Tables 4.2.6.8 and 6.1.1.4'
H H 0.0000 0.0000 'International Tables Vol C Tables 4.2.6.8 and 6.1.1.4'
Br Br -0.6763 1.2805 'International Tables Vol C Tables 4.2.6.8 and 6.1.1.4'
N N 0.0311 0.0180 'International Tables Vol C Tables 4.2.6.8 and 6.1.1.4'
O O 0.0492 0.0322 'International Tables Vol C Tables 4.2.6.8 and 6.1.1.4'

loop_
_geom_angle_atom_site_label_1
_geom_angle_atom_site_label_2
_geom_angle_atom_site_label_3
_geom_angle
_geom_angle_site_symmetry_1
_geom_angle_site_symmetry_3
_geom_angle_publ_flag
C2 C1 C6 120.1(7) . . ?
C2 C1 C13 130.2(7) . . ?
C6 C1 C13 109.7(6) . . ?
C1 C2 H2 120.0 . . ?
C1 C2 C3 120.0(8) . . ?
C3 C2 H2 120.0 . . ?
C2 C3 H3 120.1 . . ?
C2 C3 C4 119.7(8) . . ?
C4 C3 H3 120.1 . . ?
C3 C4 H4 119.2 . . ?
C5 C4 C3 121.7(8) . . ?
C5 C4 H4 119.2 . . ?
C4 C5 H5 121.3 . . ?
C4 C5 C6 117.5(8) . . ?
C6 C5 H5 121.3 . . ?
C1 C6 C7 108.7(6) . . ?
C5 C6 C1 121.1(7) . . ?
C5 C6 C7 130.2(7) . . ?
C8 C7 C6 131.3(7) . . ?
C8 C7 C12 121.0(7) . . ?
C12 C7 C6 107.7(6) . . ?
C7 C8 H8 120.8 . . ?
C7 C8 C9 118.4(7) . . ?
C9 C8 H8 120.8 . . ?
C8 C9 H9 119.3 . . ?
C8 C9 C10 121.4(7) . . ?
C10 C9 H9 119.3 . . ?
C9 C10 H10 120.1 . . ?
C9 C10 C11 119.8(7) . . ?
C11 C10 H10 120.1 . . ?
C10 C11 H11 120.6 . . ?
C12 C11 C10 118.7(7) . . ?
C12 C11 H11 120.6 . . ?
C7 C12 C13 110.6(6) . . ?
C11 C12 C7 120.6(7) . . ?
C11 C12 C13 128.7(7) . . ?
C1 C13 H13 108.7 . . ?
C1 C13 C14 114.3(6) . . ?
C12 C13 C1 103.2(6) . . ?
C12 C13 H13 108.7 . . ?
C12 C13 C14 113.1(6) . . ?
C14 C13 H13 108.7 . . ?
C13 C14 H14A 110.1 . . ?
C13 C14 H14B 110.1 . . ?
H14A C14 H14B 108.4 . . ?
O15 C14 C13 107.9(6) . . ?
O15 C14 H14A 110.1 . . ?
O15 C14 H14B 110.1 . . ?
C16 O15 C14 114.5(5) . . ?
O15 C16 N17 110.9(6) . . ?
O16 C16 O15 123.6(6) . . ?
O16 C16 N17 125.6(7) . . ?
C16 N17 H17 119.3 . . ?
C16 N17 C18 121.3(6) . . ?
C18 N17 H17 119.3 . . ?
N17 C18 H18 107.8 . . ?
N17 C18 C18A 109.5(6) . . ?
N17 C18 C19 111.5(6) . . ?
C18A C18 H18 107.8 . . ?
C18A C18 C19 112.3(6) . . ?
C19 C18 H18 107.8 . . ?
C18 C18A H18A 109.5 . . ?
C18 C18A H18B 109.5 . . ?
C18 C18A H18C 109.5 . . ?
H18A C18A H18B 109.5 . . ?
H18A C18A H18C 109.5 . . ?
H18B C18A H18C 109.5 . . ?
C18 C19 C20 117.1(6) . . ?
C18 C19 C22 116.2(6) . . ?
C20 C19 C22 83.7(5) . . ?
N23 C19 C18 110.1(5) . . ?
N23 C19 C20 115.9(6) . . ?
N23 C19 C22 111.6(6) . . ?
C19 C20 H20A 113.1 . . ?
C19 C20 H20B 113.1 . . ?
H20A C20 H20B 110.5 . . ?
O21 C20 C19 92.8(6) . . ?
O21 C20 H20A 113.1 . . ?
O21 C20 H20B 113.1 . . ?
C20 O21 C22 91.1(5) . . ?
C19 C22 H22A 113.2 . . ?
C19 C22 H22B 113.2 . . ?
O21 C22 C19 92.4(5) . . ?
O21 C22 H22A 113.2 . . ?
O21 C22 H22B 113.2 . . ?
H22A C22 H22B 110.6 . . ?
C19 N23 H23 118.7 . . ?
C24 N23 C19 122.6(6) . . ?
C24 N23 H23 118.7 . . ?
N23 C24 C25 116.6(6) . . ?
O24 C24 N23 122.7(7) . . ?
O24 C24 C25 120.7(6) . . ?
C26 C25 C24 123.0(6) . . ?
C26 C25 C30 119.3(6) . . ?
C30 C25 C24 117.7(6) . . ?
C25 C26 H26 119.7 . . ?
C27 C26 C25 120.7(7) . . ?
C27 C26 H26 119.7 . . ?
C26 C27 H27 120.5 . . ?
C28 C27 C26 119.0(7) . . ?
C28 C27 H27 120.5 . . ?
C27 C28 Br28 119.7(7) . . ?
C27 C28 C29 121.9(7) . . ?
C29 C28 Br28 118.4(6) . . ?
C28 C29 H29 120.8 . . ?
C28 C29 C30 118.4(7) . . ?
C30 C29 H29 120.8 . . ?
C25 C30 H30 119.6 . . ?
C29 C30 C25 120.8(7) . . ?
C29 C30 H30 119.6 . . ?
H1AA C1A H1AA 141.1 . 2 ?
H1AA C1A H1AC 109.5 . . ?
H1AA C1A H1AC 56.2 . 2 ?
H1AA C1A H1AC 109.5 2 2 ?
H1AA C1A H1AB 56.2 . 2 ?
H1AA C1A H1AB 109.5 . . ?
H1AA C1A H1AB 109.5 2 2 ?
H1AA C1A H5A 70.5 . 1_565 ?
H1AC C1A H1AA 56.3 . 2 ?
H1AC C1A H1AC 141.1 . 2 ?
H1AC C1A H1AB 109.5 . . ?
H1AC C1A H1AB 56.3 . 2 ?
H1AC C1A H1AB 109.5 2 2 ?
H1AC C1A H5A 70.5 . 1_565 ?
H1AB C1A H1AA 56.3 . 2 ?
H1AB C1A H1AC 56.3 . 2 ?
H1AB C1A H1AB 141.1 . 2 ?
H1AB C1A H5A 70.5 . 1_565 ?
C2A C1A H1AA 109.5 . . ?
C2A C1A H1AA 109.470(7) . 2 ?
C2A C1A H1AC 109.470(16) . 2 ?
C2A C1A H1AC 109.5 . . ?
C2A C1A H1AB 109.472(4) . 2 ?
C2A C1A H1AB 109.5 . . ?
C2A C1A H5A 179.99(19) . 1_565 ?
H5A C1A H1AA 70.5 1_565 2 ?
H5A C1A H1AC 70.5 1_565 2 ?
H5A C1A H1AB 70.5 1_565 2 ?
C3A C2A C1A 127(3) 2 . ?
C3A C2A C1A 127(3) . . ?
C3A C2A C3A 107(6) . 2 ?
C2A C3A H3A 115.9 . . ?
C2A C3A C4A 128(3) . . ?
C4A C3A H3A 115.9 . . ?
C3A C4A H4A 123.7 . . ?
C5A C4A C3A 113(6) . . ?
C5A C4A H4A 123.7 . . ?
C4A C5A C4A 132(10) 2 . ?
C4A C5A H5A 114.0 2 . ?
C4A C5A H5A 114.0 . . ?

loop_
_geom_bond_atom_site_label_1
_geom_bond_atom_site_label_2
_geom_bond_distance
_geom_bond_site_symmetry_2
_geom_bond_publ_flag
C1 C2 1.366(11) . ?
C1 C6 1.403(10) . ?
C1 C13 1.513(10) . ?
C2 H2 0.9500 . ?
C2 C3 1.389(11) . ?
C3 H3 0.9500 . ?
C3 C4 1.390(12) . ?
C4 H4 0.9500 . ?
C4 C5 1.389(12) . ?
C5 H5 0.9500 . ?
C5 C6 1.396(11) . ?
C6 C7 1.481(11) . ?
C7 C8 1.380(11) . ?
C7 C12 1.406(11) . ?
C8 H8 0.9500 . ?
C8 C9 1.390(12) . ?
C9 H9 0.9500 . ?
C9 C10 1.400(12) . ?
C10 H10 0.9500 . ?
C10 C11 1.402(11) . ?
C11 H11 0.9500 . ?
C11 C12 1.385(10) . ?
C12 C13 1.499(10) . ?
C13 H13 1.0000 . ?
C13 C14 1.514(10) . ?
C14 H14A 0.9900 . ?
C14 H14B 0.9900 . ?
C14 O15 1.453(9) . ?
O15 C16 1.344(9) . ?
C16 O16 1.229(9) . ?
C16 N17 1.346(9) . ?
N17 H17 0.8800 . ?
N17 C18 1.470(9) . ?
C18 H18 1.0000 . ?
C18 C18A 1.531(10) . ?
C18 C19 1.531(10) . ?
C18A H18A 0.9800 . ?
C18A H18B 0.9800 . ?
C18A H18C 0.9800 . ?
C19 C20 1.543(10) . ?
C19 C22 1.551(10) . ?
C19 N23 1.443(9) . ?
C20 H20A 0.9900 . ?
C20 H20B 0.9900 . ?
C20 O21 1.446(9) . ?
O21 C22 1.447(8) . ?
C22 H22A 0.9900 . ?
C22 H22B 0.9900 . ?
N23 H23 0.8800 . ?
N23 C24 1.355(9) . ?
C24 O24 1.240(9) . ?
C24 C25 1.497(10) . ?
C25 C26 1.394(10) . ?
C25 C30 1.399(10) . ?
C26 H26 0.9500 . ?
C26 C27 1.390(11) . ?
C27 H27 0.9500 . ?
C27 C28 1.386(12) . ?
Br28 C28 1.899(7) . ?
C28 C29 1.392(13) . ?
C29 H29 0.9500 . ?
C29 C30 1.393(11) . ?
C30 H30 0.9500 . ?
C1A H1AA 0.9800 . ?
C1A H1AA 0.9801 2 ?
C1A H1AC 0.9800 . ?
C1A H1AC 0.9800 2 ?
C1A H1AB 0.9800 . ?
C1A H1AB 0.9800 2 ?
C1A C2A 1.52(9) . ?
C1A H5A 0.12(12) 1_565 ?
C2A C3A 1.36(5) 2 ?
C2A C3A 1.36(5) . ?
C3A H3A 0.9500 . ?
C3A C4A 1.41(2) . ?
C4A H4A 0.9500 . ?
C4A C5A 1.23(5) . ?
C5A H5A 0.9500 . ?

loop_
_geom_hbond_atom_site_label_D
_geom_hbond_atom_site_label_H
_geom_hbond_atom_site_label_A
_geom_hbond_distance_DH
_geom_hbond_distance_HA
_geom_hbond_distance_DA
_geom_hbond_angle_DHA
_geom_hbond_site_symmetry_A
N17 H17 O16 0.88 2.34 3.089(8) 143.5 1_545
N23 H23 O24 0.88 2.37 3.103(9) 140.3 1_545
